data_4350219
loop_
_publ_author_name
'Akine, Shigehisa'
'Dong, Wenkui'
'Nabeshima, Tatsuya'

_publ_section_title
;
 Octanuclear zinc(II) and cobalt(II) clusters produced by cooperative
 tetrameric assembling of oxime chelate ligands.
;
_journal_issue 12
_journal_name_full 'Inorganic chemistry'
_journal_page_first 4677
_journal_page_last 4684
_journal_paper_doi 10.1021/ic060055n
_journal_volume 45
_journal_year 2006
_chemical_formula_moiety C72.50H75.50Cl4.50Co8N8O29
_chemical_formula_sum 'C72.5 H75.5 Cl4.5 Co8 N8 O29'
_chemical_formula_weight 2153.87
_chemical_name_common '[L4Co8(H2O)3]'
_space_group_IT_number 2
_space_group_name_Hall '-P 1'
_space_group_name_H-M_alt 'P -1'
_symmetry_cell_setting triclinic
_symmetry_space_group_name_H-M 'P -1'
_atom_sites_solution_hydrogens geom
_atom_sites_solution_primary direct
_atom_sites_solution_secondary difmap
_audit_creation_method SHELXL-97
_cell_angle_alpha 101.9710(10)
_cell_angle_beta 105.5410(10)
_cell_angle_gamma 97.1290(10)
_cell_formula_units_Z 2
_cell_length_a 15.2359(10)
_cell_length_b 16.9625(12)
_cell_length_c 18.9325(13)
_cell_measurement_reflns_used 21675
_cell_measurement_temperature 90(2)
_cell_measurement_theta_max 25.00
_cell_measurement_theta_min 1.53
_cell_volume 4526.9(5)
_computing_cell_refinement 'Bruker SMART'
_computing_data_collection 'Bruker SMART APEX II'
_computing_data_reduction 'Bruker SAINT'
_computing_molecular_graphics ORTEP-3
_computing_publication_material ORTEP-3
_computing_structure_refinement 'SHELXL-97 (Sheldrick, 1997)'
_computing_structure_solution 'SHELXS-97 (Sheldrick, 1997)'
_diffrn_ambient_temperature 90
_diffrn_detector_area_resol_mean 8.333
_diffrn_measured_fraction_theta_full 0.981
_diffrn_measured_fraction_theta_max 0.981
_diffrn_measurement_device_type 'Bruker SMART APEX'
_diffrn_measurement_method CCD
_diffrn_radiation_monochromator graphite
_diffrn_radiation_source 'fine-focus sealed tube'
_diffrn_radiation_type MoK\a
_diffrn_radiation_wavelength 0.71069
_diffrn_reflns_av_R_equivalents 0.0216
_diffrn_reflns_av_sigmaI/netI 0.0575
_diffrn_reflns_limit_h_max 18
_diffrn_reflns_limit_h_min -9
_diffrn_reflns_limit_k_max 19
_diffrn_reflns_limit_k_min -20
_diffrn_reflns_limit_l_max 14
_diffrn_reflns_limit_l_min -22
_diffrn_reflns_number 21675
_diffrn_reflns_theta_full 25.00
_diffrn_reflns_theta_max 25.00
_diffrn_reflns_theta_min 1.53
_diffrn_standards_decay_% 0
_diffrn_standards_interval_count 0
_diffrn_standards_interval_time 0
_diffrn_standards_number 0
_exptl_absorpt_coefficient_mu 1.640
_exptl_absorpt_correction_T_max 0.9679
_exptl_absorpt_correction_T_min 0.8665
_exptl_absorpt_correction_type multi-scan
_exptl_crystal_colour 'reddish brown'
_exptl_crystal_density_diffrn 1.580
_exptl_crystal_density_method 'not measured'
_exptl_crystal_description prismatic
_exptl_crystal_F_000 2182
_exptl_crystal_size_max 0.09
_exptl_crystal_size_mid 0.06
_exptl_crystal_size_min 0.02
_refine_diff_density_max 2.008
_refine_diff_density_min -1.056
_refine_diff_density_rms 0.136
_refine_ls_extinction_method none
_refine_ls_goodness_of_fit_ref 1.031
_refine_ls_hydrogen_treatment mixed
_refine_ls_matrix_type full
_refine_ls_number_parameters 1088
_refine_ls_number_reflns 15640
_refine_ls_number_restraints 36
_refine_ls_restrained_S_all 1.033
_refine_ls_R_factor_all 0.0934
_refine_ls_R_factor_gt 0.0602
_refine_ls_shift/su_max 0.000
_refine_ls_shift/su_mean 0.000
_refine_ls_structure_factor_coef Fsqd
_refine_ls_weighting_details 'calc w=1/[\s^2^(Fo^2^)+(0.1049P)^2^+15.4386P] where P=(Fo^2^+2Fc^2^)/3'
_refine_ls_weighting_scheme calc
_refine_ls_wR_factor_gt 0.1673
_refine_ls_wR_factor_ref 0.1945
_reflns_number_gt 10931
_reflns_number_total 15640
_reflns_threshold_expression >2sigma(I)
_cod_data_source_file ic060055nsi20060111_063924.cif
_cod_data_source_block L4Co8
_cod_original_sg_symbol_H-M P-1
_cod_original_formula_sum 'C72.50 H75.50 Cl4.50 Co8 N8 O29'
_cod_database_code 4350219

loop_
_symmetry_equiv_pos_as_xyz
'x, y, z'
'-x, -y, -z'

loop_
_atom_site_label
_atom_site_type_symbol
_atom_site_fract_x
_atom_site_fract_y
_atom_site_fract_z
_atom_site_U_iso_or_equiv
_atom_site_adp_type
_atom_site_occupancy
_atom_site_symmetry_multiplicity
_atom_site_calc_flag
_atom_site_refinement_flags
_atom_site_disorder_assembly
_atom_site_disorder_group
Co1 Co 0.81490(5) 0.08059(5) 0.33627(5) 0.0245(2) Uani 1 1 d . . .
Co2 Co 0.65677(6) 0.38045(5) 0.47432(5) 0.0304(2) Uani 1 1 d . B .
Co3 Co 0.45818(6) 0.24121(5) 0.06288(5) 0.0286(2) Uani 1 1 d . . .
Co4 Co 0.32076(6) -0.03910(7) 0.28266(6) 0.0429(3) Uani 1 1 d . . .
Co5 Co 0.69753(6) 0.21526(5) 0.36434(5) 0.0235(2) Uani 1 1 d . . .
Co6 Co 0.53565(6) 0.30119(5) 0.26266(5) 0.0245(2) Uani 1 1 d . . .
Co7 Co 0.40187(6) 0.10209(5) 0.18083(5) 0.0267(2) Uani 1 1 d . . .
Co8 Co 0.56877(5) 0.01865(5) 0.29426(5) 0.0230(2) Uani 1 1 d . . .
C1 C 0.7881(4) -0.1055(4) 0.3746(4) 0.0294(14) Uani 1 1 d . . .
C2 C 0.7087(4) -0.0787(4) 0.3381(3) 0.0247(13) Uani 1 1 d . . .
C3 C 0.6208(4) -0.1311(4) 0.3150(3) 0.0246(13) Uani 1 1 d . . .
C4 C 0.6150(5) -0.2102(4) 0.3258(4) 0.0304(15) Uani 1 1 d . . .
H1 H 0.5562 -0.2459 0.3094 0.036 Uiso 1 1 calc R . .
C5 C 0.6939(5) -0.2374(4) 0.3601(4) 0.0378(17) Uani 1 1 d . . .
H2 H 0.6890 -0.2918 0.3663 0.045 Uiso 1 1 calc R . .
C6 C 0.7783(5) -0.1867(4) 0.3849(4) 0.0362(16) Uani 1 1 d . . .
H3 H 0.8315 -0.2056 0.4095 0.043 Uiso 1 1 calc R . .
O1 O 0.7088(3) -0.0045(2) 0.3244(2) 0.0251(9) Uani 1 1 d . . .
O2 O 0.5463(3) -0.1008(3) 0.2853(2) 0.0264(9) Uani 1 1 d . . .
C7 C 0.8811(5) -0.0586(4) 0.3986(4) 0.0349(16) Uani 1 1 d . . .
H4 H 0.9298 -0.0828 0.4228 0.042 Uiso 1 1 calc R . .
N1 N 0.9030(4) 0.0133(4) 0.3900(3) 0.0331(13) Uani 1 1 d . . .
O3 O 1.0016(3) 0.0403(3) 0.4188(3) 0.0385(12) Uani 1 1 d . . .
C8 C 1.0312(5) 0.0986(5) 0.3810(4) 0.0429(18) Uani 1 1 d . . .
H5 H 1.0952 0.1275 0.4107 0.052 Uiso 1 1 calc R . .
H6 H 0.9908 0.1400 0.3803 0.052 Uiso 1 1 calc R . .
C9 C 1.0298(5) 0.0625(6) 0.3014(5) 0.050(2) Uani 1 1 d . . .
H7 H 1.0543 0.1072 0.2814 0.060 Uiso 1 1 calc R . .
H8 H 1.0726 0.0231 0.3026 0.060 Uiso 1 1 calc R . .
O4 O 0.9410(3) 0.0213(3) 0.2497(3) 0.0410(12) Uani 1 1 d . . .
N2 N 0.8749(4) 0.0742(3) 0.2516(3) 0.0321(13) Uani 1 1 d . . .
C10 C 0.8594(5) 0.1056(4) 0.1941(4) 0.0324(15) Uani 1 1 d . . .
H9 H 0.8892 0.0892 0.1569 0.039 Uiso 1 1 calc R . .
C11 C 0.7993(4) 0.1643(4) 0.1830(3) 0.0281(14) Uani 1 1 d . . .
C12 C 0.7413(4) 0.1815(4) 0.2283(3) 0.0253(13) Uani 1 1 d . . .
C13 C 0.7016(4) 0.2525(4) 0.2267(3) 0.0231(13) Uani 1 1 d . . .
C14 C 0.7109(5) 0.2983(4) 0.1762(4) 0.0324(15) Uani 1 1 d . . .
H10 H 0.6825 0.3450 0.1748 0.039 Uiso 1 1 calc R . .
C15 C 0.7629(5) 0.2757(5) 0.1265(4) 0.0374(16) Uani 1 1 d . . .
H11 H 0.7675 0.3059 0.0903 0.045 Uiso 1 1 calc R . .
C16 C 0.8065(5) 0.2108(4) 0.1302(4) 0.0336(15) Uani 1 1 d . . .
H12 H 0.8421 0.1966 0.0970 0.040 Uiso 1 1 calc R . .
O5 O 0.7240(3) 0.1380(2) 0.2745(2) 0.0238(9) Uani 1 1 d . . .
O6 O 0.6592(3) 0.2736(3) 0.2811(2) 0.0275(10) Uani 1 1 d . . .
C17 C 0.8736(5) 0.3580(4) 0.5761(4) 0.0338(15) Uani 1 1 d . . .
C18 C 0.8268(4) 0.3016(4) 0.5067(3) 0.0261(14) Uani 1 1 d . . .
C19 C 0.8662(4) 0.2335(4) 0.4823(4) 0.0268(14) Uani 1 1 d . . .
C20 C 0.9484(4) 0.2223(4) 0.5289(4) 0.0313(15) Uani 1 1 d . . .
H13 H 0.9743 0.1762 0.5128 0.038 Uiso 1 1 calc R . .
C21 C 0.9936(4) 0.2769(4) 0.5983(4) 0.0349(16) Uani 1 1 d . . .
H14 H 1.0491 0.2676 0.6300 0.042 Uiso 1 1 calc R . .
C22 C 0.9577(5) 0.3448(5) 0.6211(4) 0.0397(17) Uani 1 1 d . . .
H15 H 0.9902 0.3834 0.6679 0.048 Uiso 1 1 calc R . .
O7 O 0.7463(3) 0.3087(3) 0.4606(2) 0.0299(10) Uani 1 1 d . . .
O8 O 0.8209(3) 0.1838(3) 0.4137(2) 0.0304(10) Uani 1 1 d . . .
C23 C 0.8420(5) 0.4323(4) 0.6040(4) 0.0393(17) Uani 1 1 d . . .
H16 H 0.8814 0.4689 0.6498 0.047 Uiso 1 1 calc R . .
N3 N 0.7661(4) 0.4528(3) 0.5728(3) 0.0387(14) Uani 1 1 d . . .
O9 O 0.7631(4) 0.5315(3) 0.6148(3) 0.0508(14) Uani 1 1 d . . .
C24 C 0.6722(7) 0.5474(5) 0.5972(5) 0.057(2) Uani 1 1 d . . .
H17 H 0.6431 0.5298 0.5416 0.068 Uiso 1 1 calc R . .
H18 H 0.6750 0.6072 0.6135 0.068 Uiso 1 1 calc R . .
C25 C 0.6130(7) 0.5040(5) 0.6344(5) 0.063(3) Uani 1 1 d . . .
H19 H 0.6372 0.5278 0.6898 0.076 Uiso 1 1 calc R . .
H20 H 0.5492 0.5143 0.6170 0.076 Uiso 1 1 calc R . .
O10 O 0.6090(4) 0.4157(3) 0.6194(3) 0.0528(15) Uani 1 1 d . . .
N4 N 0.5733(5) 0.3783(4) 0.5397(3) 0.0387(14) Uani 1 1 d . . .
C26 C 0.4917(6) 0.3356(5) 0.5230(4) 0.0400(18) Uani 1 1 d . . .
H21 H 0.4655 0.3368 0.5633 0.048 Uiso 1 1 calc R . .
C27 C 0.4360(5) 0.2862(4) 0.4501(4) 0.0321(15) Uani 1 1 d . . .
C28 C 0.4682(4) 0.2731(4) 0.3860(4) 0.0277(14) Uani 1 1 d . . .
C29 C 0.4041(4) 0.2234(4) 0.3161(4) 0.0287(14) Uani 1 1 d . . .
C30 C 0.3148(5) 0.1908(5) 0.3115(4) 0.0375(17) Uani 1 1 d . . .
H22 H 0.2729 0.1589 0.2645 0.045 Uiso 1 1 calc R . .
C31 C 0.2860(5) 0.2049(5) 0.3766(5) 0.0425(19) Uani 1 1 d . . .
H23 H 0.2244 0.1823 0.3735 0.051 Uiso 1 1 calc R . .
C32 C 0.3449(5) 0.2506(5) 0.4441(5) 0.0433(19) Uani 1 1 d . . .
H24 H 0.3245 0.2586 0.4878 0.052 Uiso 1 1 calc R . .
O11 O 0.5517(3) 0.3042(3) 0.3852(2) 0.0265(9) Uani 1 1 d . . .
O12 O 0.4334(3) 0.2111(3) 0.2539(2) 0.0281(10) Uani 1 1 d . . .
C33 C 0.4692(6) 0.4496(4) 0.1072(4) 0.046(2) Uani 1 1 d . . .
C34 C 0.4942(5) 0.4104(4) 0.1654(4) 0.0328(16) Uani 1 1 d . . .
C35 C 0.5250(6) 0.4585(4) 0.2417(4) 0.0401(18) Uani 1 1 d . . .
C36 C 0.5331(9) 0.5424(5) 0.2565(5) 0.078(4) Uani 1 1 d . . .
H25 H 0.5560 0.5743 0.3075 0.094 Uiso 1 1 calc R . .
C37 C 0.5086(11) 0.5811(5) 0.1990(5) 0.106(5) Uani 1 1 d . . .
H26 H 0.5140 0.6390 0.2102 0.127 Uiso 1 1 calc R . .
C38 C 0.4763(9) 0.5350(5) 0.1252(5) 0.086(4) Uani 1 1 d . . .
H27 H 0.4583 0.5616 0.0856 0.103 Uiso 1 1 calc R . .
O13 O 0.4927(3) 0.3295(2) 0.1558(2) 0.0284(10) Uani 1 1 d . . .
O14 O 0.5449(3) 0.4192(3) 0.2966(2) 0.0340(11) Uani 1 1 d . . .
C39 C 0.4347(6) 0.4090(4) 0.0279(4) 0.0413(18) Uani 1 1 d . . .
H28 H 0.4163 0.4418 -0.0064 0.050 Uiso 1 1 calc R . .
N5 N 0.4269(4) 0.3327(3) 0.0002(3) 0.0383(14) Uani 1 1 d . . .
O15 O 0.3864(4) 0.3141(3) -0.0798(3) 0.0464(14) Uani 1 1 d . . .
C40 C 0.3993(6) 0.2359(4) -0.1160(4) 0.0403(18) Uani 1 1 d . . .
H29 H 0.3565 0.2186 -0.1683 0.048 Uiso 1 1 calc R . .
H30 H 0.3828 0.1953 -0.0886 0.048 Uiso 1 1 calc R . .
C41 C 0.4979(6) 0.2354(4) -0.1186(4) 0.0437(19) Uani 1 1 d . . .
H31 H 0.5022 0.1792 -0.1435 0.052 Uiso 1 1 calc R . .
H32 H 0.5125 0.2723 -0.1498 0.052 Uiso 1 1 calc R . .
O16 O 0.5652(4) 0.2609(3) -0.0454(3) 0.0398(12) Uani 1 1 d . . .
N6 N 0.5431(4) 0.2111(3) 0.0026(3) 0.0315(13) Uani 1 1 d . . .
C42 C 0.5881(5) 0.1512(4) 0.0016(4) 0.0323(15) Uani 1 1 d . . .
H33 H 0.6246 0.1450 -0.0320 0.039 Uiso 1 1 calc R . .
C43 C 0.5874(4) 0.0937(4) 0.0470(3) 0.0286(14) Uani 1 1 d . . .
C44 C 0.5399(4) 0.0967(4) 0.1013(3) 0.0255(14) Uani 1 1 d . . .
C45 C 0.5497(4) 0.0371(4) 0.1445(3) 0.0228(13) Uani 1 1 d . . .
C46 C 0.6053(4) -0.0187(4) 0.1346(3) 0.0273(14) Uani 1 1 d . . .
H34 H 0.6118 -0.0570 0.1649 0.033 Uiso 1 1 calc R . .
C47 C 0.6531(5) -0.0207(4) 0.0806(4) 0.0328(15) Uani 1 1 d . . .
H35 H 0.6923 -0.0594 0.0746 0.039 Uiso 1 1 calc R . .
C48 C 0.6422(5) 0.0342(4) 0.0368(4) 0.0303(15) Uani 1 1 d . . .
H36 H 0.6724 0.0320 -0.0012 0.036 Uiso 1 1 calc R . .
O17 O 0.4860(3) 0.1499(2) 0.1153(2) 0.0262(9) Uani 1 1 d . . .
O18 O 0.5025(3) 0.0384(2) 0.1963(2) 0.0249(9) Uani 1 1 d . . .
C49 C 0.1465(5) -0.0776(5) 0.1151(5) 0.052(2) Uani 1 1 d . . .
C50 C 0.2218(5) -0.0121(5) 0.1322(4) 0.0401(18) Uani 1 1 d . . .
C51 C 0.2214(4) 0.0350(4) 0.0785(4) 0.0335(15) Uani 1 1 d . . .
C52 C 0.1517(5) 0.0169(5) 0.0101(4) 0.0387(17) Uani 1 1 d . . .
H37 H 0.1535 0.0498 -0.0246 0.046 Uiso 1 1 calc R . .
C53 C 0.0781(5) -0.0502(5) -0.0080(4) 0.0441(19) Uani 1 1 d . . .
H38 H 0.0306 -0.0636 -0.0553 0.053 Uiso 1 1 calc R . .
C54 C 0.0759(5) -0.0964(5) 0.0440(5) 0.051(2) Uani 1 1 d . . .
H39 H 0.0263 -0.1415 0.0320 0.061 Uiso 1 1 calc R . .
O19 O 0.2950(3) 0.0102(3) 0.1961(3) 0.0413(12) Uani 1 1 d . . .
O20 O 0.2934(3) 0.0981(3) 0.0969(3) 0.0357(11) Uani 1 1 d . . .
C55 C 0.1328(6) -0.1261(6) 0.1672(6) 0.068(3) Uani 1 1 d . . .
H40 H 0.0781 -0.1672 0.1504 0.081 Uiso 1 1 calc R . .
N7 N 0.1866(4) -0.1191(5) 0.2329(5) 0.066(2) Uani 1 1 d . . .
O21 O 0.1479(4) -0.1789(4) 0.2656(4) 0.084(3) Uani 1 1 d . . .
C56 C 0.1964(5) -0.1673(6) 0.3441(6) 0.066(3) Uani 1 1 d . . .
H41 H 0.2639 -0.1563 0.3512 0.079 Uiso 1 1 calc R . .
H42 H 0.1816 -0.2189 0.3588 0.079 Uiso 1 1 calc R . .
C57 C 0.1736(6) -0.0986(6) 0.3960(7) 0.072(3) Uani 1 1 d . . .
H43 H 0.1071 -0.1116 0.3922 0.086 Uiso 1 1 calc R . .
H44 H 0.2102 -0.0944 0.4488 0.086 Uiso 1 1 calc R . .
O22 O 0.1923(3) -0.0216(4) 0.3789(4) 0.068(2) Uani 1 1 d . . .
N8 N 0.2867(4) -0.0033(4) 0.3789(5) 0.0490(18) Uani 1 1 d . . .
C58 C 0.3387(5) 0.0415(6) 0.4431(5) 0.049(2) Uani 1 1 d . . .
H45 H 0.3116 0.0506 0.4830 0.059 Uiso 1 1 calc R . .
C59 C 0.4334(5) 0.0790(5) 0.4604(4) 0.0375(17) Uani 1 1 d . . .
C60 C 0.4807(4) 0.0759(4) 0.4050(4) 0.0285(14) Uani 1 1 d . . .
C61 C 0.5711(4) 0.1249(4) 0.4288(4) 0.0265(14) Uani 1 1 d . . .
C62 C 0.6115(5) 0.1693(4) 0.5018(4) 0.0322(15) Uani 1 1 d . . .
H46 H 0.6725 0.2005 0.5157 0.039 Uiso 1 1 calc R . .
C63 C 0.5658(6) 0.1704(5) 0.5567(4) 0.0428(19) Uani 1 1 d . . .
H47 H 0.5952 0.2011 0.6076 0.051 Uiso 1 1 calc R . .
C64 C 0.4771(6) 0.1258(5) 0.5353(4) 0.047(2) Uani 1 1 d . . .
H48 H 0.4446 0.1265 0.5718 0.056 Uiso 1 1 calc R . .
O23 O 0.4479(3) 0.0317(3) 0.3346(3) 0.0322(11) Uani 1 1 d . . .
O24 O 0.6136(3) 0.1228(3) 0.3738(2) 0.0256(9) Uani 1 1 d . . .
O25 O 0.6636(4) 0.4710(3) 0.4224(3) 0.0532(15) Uani 1 1 d D . .
H49 H 0.707(6) 0.523(4) 0.427(7) 0.080 Uiso 1 1 d D A 1
H50 H 0.618(5) 0.454(6) 0.371(2) 0.080 Uiso 1 1 d D . .
O26 O 0.3200(3) 0.1989(3) 0.0248(3) 0.0376(11) Uani 1 1 d D . .
H51 H 0.275(4) 0.239(3) 0.027(4) 0.039(19) Uiso 1 1 d D . .
H52 H 0.300(6) 0.150(3) 0.043(5) 0.06(3) Uiso 1 1 d D . .
O27 O 0.3736(3) -0.1422(3) 0.2621(3) 0.0430(13) Uani 1 1 d D . .
H53 H 0.345(6) -0.193(4) 0.221(4) 0.08(3) Uiso 1 1 d D . .
H54 H 0.4415(18) -0.136(5) 0.270(5) 0.06(3) Uiso 1 1 d D . .
C65 C 0.753(2) 0.508(2) 0.4123(18) 0.141(13) Uani 0.50 1 d PU B 2
H55 H 0.7736 0.5595 0.4531 0.170 Uiso 0.50 1 calc PR B 2
H56 H 0.7953 0.4714 0.4298 0.170 Uiso 0.50 1 calc PR B 2
C66 C 0.778(3) 0.526(3) 0.366(2) 0.158(14) Uani 0.50 1 d PU B 2
H57 H 0.8454 0.5478 0.3851 0.237 Uiso 0.50 1 calc PR B 2
H58 H 0.7460 0.5680 0.3481 0.237 Uiso 0.50 1 calc PR B 2
H59 H 0.7659 0.4776 0.3231 0.237 Uiso 0.50 1 calc PR B 2
O28 O 0.817(4) 0.603(3) 0.464(3) 0.34(3) Uani 0.50 1 d P C 1
Cl1 Cl 0.263(2) 0.340(2) 0.171(2) 0.515(12) Uiso 0.50 1 d PD D 1
Cl2 Cl 0.096(2) 0.403(2) 0.154(2) 0.515(12) Uiso 0.50 1 d PD D 1
Cl3 Cl 0.105(2) 0.2460(19) 0.188(2) 0.515(12) Uiso 0.50 1 d PD D 1
C67 C 0.144(2) 0.313(2) 0.138(2) 0.515(12) Uiso 0.50 1 d PD D 1
H60 H 0.1236 0.2852 0.0830 0.619 Uiso 0.50 1 calc PR D 1
Cl4 Cl 0.0148(14) 0.4504(11) 0.4628(12) 0.306(6) Uiso 0.50 1 d PD . 1
Cl5 Cl 0.1081(13) 0.3205(12) 0.4170(12) 0.306(6) Uiso 0.50 1 d PD E 1
Cl6 Cl -0.0762(13) 0.3185(12) 0.3379(12) 0.306(6) Uiso 0.50 1 d PD E 1
C68 C 0.0052(19) 0.3439(17) 0.4287(17) 0.306(6) Uiso 0.50 1 d PD E 1
H61 H -0.0162 0.3130 0.4626 0.367 Uiso 0.50 1 calc PR E 1
Cl7 Cl 0.0481(16) 0.3001(13) 0.2779(13) 0.341(7) Uiso 0.50 1 d PD F 2
Cl8 Cl -0.0267(17) 0.3721(15) 0.3923(12) 0.341(7) Uiso 0.50 1 d PD F 2
Cl9 Cl -0.0547(16) 0.4270(14) 0.2579(12) 0.341(7) Uiso 0.50 1 d PD F 2
C69 C -0.039(3) 0.347(2) 0.2964(17) 0.341(7) Uiso 0.50 1 d PD F 2
H62 H -0.0973 0.3052 0.2719 0.409 Uiso 0.50 1 calc PR F 2
C70 C 0.272(2) 0.533(2) -0.068(2) 0.319(18) Uiso 1 1 d . . .
H63 H 0.3189 0.5807 -0.0632 0.478 Uiso 1 1 calc R . .
H64 H 0.2942 0.5062 -0.0277 0.478 Uiso 1 1 calc R . .
H65 H 0.2145 0.5522 -0.0638 0.478 Uiso 1 1 calc R . .
C71 C 0.2530(17) 0.4767(15) -0.1404(14) 0.199(9) Uiso 1 1 d . . .
H66 H 0.3097 0.4567 -0.1459 0.239 Uiso 1 1 calc R . .
H67 H 0.2290 0.5026 -0.1821 0.239 Uiso 1 1 calc R . .
C72 C 0.168(2) 0.395(2) -0.1402(19) 0.275(15) Uiso 1 1 d . . .
H68 H 0.1841 0.3768 -0.0927 0.330 Uiso 1 1 calc R . .
H69 H 0.1051 0.4092 -0.1496 0.330 Uiso 1 1 calc R . .
C73 C 0.176(2) 0.335(2) -0.205(2) 0.276(15) Uiso 1 1 d . . .
H70 H 0.2392 0.3247 -0.1995 0.331 Uiso 1 1 calc R . .
H71 H 0.1469 0.3455 -0.2544 0.331 Uiso 1 1 calc R . .
C74 C 0.110(2) 0.267(2) -0.182(2) 0.302(17) Uiso 1 1 d . . .
H72 H 0.1021 0.2959 -0.1333 0.362 Uiso 1 1 calc R . .
H73 H 0.0483 0.2565 -0.2201 0.362 Uiso 1 1 calc R . .
O29 O 0.252(2) 0.690(2) 0.118(2) 0.232(14) Uiso 0.50 1 d P . .
O30 O 0.250(2) 0.6256(19) 0.2270(18) 0.199(12) Uiso 0.50 1 d P . .
O31 O 0.143(2) 0.260(2) 0.058(2) 0.232(14) Uiso 0.50 1 d P G 2
C75 C 0.1282(18) 0.1847(16) -0.1722(15) 0.223(11) Uiso 1 1 d . . .
H74 H 0.0767 0.1563 -0.1595 0.334 Uiso 1 1 calc R . .
H75 H 0.1860 0.1917 -0.1314 0.334 Uiso 1 1 calc R . .
H76 H 0.1337 0.1522 -0.2195 0.334 Uiso 1 1 calc R . .

loop_
_atom_site_aniso_label
_atom_site_aniso_U_11
_atom_site_aniso_U_22
_atom_site_aniso_U_33
_atom_site_aniso_U_23
_atom_site_aniso_U_13
_atom_site_aniso_U_12
Co1 0.0214(4) 0.0274(5) 0.0290(5) 0.0110(4) 0.0104(4) 0.0072(3)
Co2 0.0390(5) 0.0315(5) 0.0251(5) 0.0104(4) 0.0096(4) 0.0173(4)
Co3 0.0439(5) 0.0202(4) 0.0223(4) 0.0104(4) 0.0071(4) 0.0066(4)
Co4 0.0220(5) 0.0550(6) 0.0616(7) 0.0440(6) 0.0072(4) 0.0055(4)
Co5 0.0243(4) 0.0276(5) 0.0220(4) 0.0097(4) 0.0083(3) 0.0088(3)
Co6 0.0296(5) 0.0248(4) 0.0248(5) 0.0124(4) 0.0104(4) 0.0102(4)
Co7 0.0240(4) 0.0294(5) 0.0299(5) 0.0172(4) 0.0053(4) 0.0072(4)
Co8 0.0230(4) 0.0255(4) 0.0239(4) 0.0131(4) 0.0071(3) 0.0062(3)
C1 0.031(3) 0.031(4) 0.032(4) 0.011(3) 0.014(3) 0.015(3)
C2 0.032(3) 0.028(3) 0.022(3) 0.011(3) 0.015(3) 0.014(3)
C3 0.034(3) 0.024(3) 0.021(3) 0.010(3) 0.014(3) 0.008(3)
C4 0.044(4) 0.023(3) 0.027(3) 0.007(3) 0.016(3) 0.005(3)
C5 0.056(5) 0.027(4) 0.043(4) 0.017(3) 0.025(4) 0.018(3)
C6 0.039(4) 0.038(4) 0.043(4) 0.019(3) 0.016(3) 0.023(3)
O1 0.022(2) 0.022(2) 0.033(2) 0.0117(19) 0.0070(18) 0.0054(17)
O2 0.027(2) 0.026(2) 0.028(2) 0.0127(19) 0.0070(19) 0.0040(18)
C7 0.031(4) 0.047(4) 0.039(4) 0.025(3) 0.015(3) 0.021(3)
N1 0.023(3) 0.046(4) 0.037(3) 0.017(3) 0.011(2) 0.012(2)
O3 0.020(2) 0.051(3) 0.049(3) 0.024(2) 0.008(2) 0.011(2)
C8 0.023(3) 0.061(5) 0.050(5) 0.025(4) 0.010(3) 0.009(3)
C9 0.033(4) 0.080(6) 0.054(5) 0.031(5) 0.024(4) 0.025(4)
O4 0.034(3) 0.053(3) 0.047(3) 0.018(3) 0.018(2) 0.026(2)
N2 0.032(3) 0.036(3) 0.035(3) 0.013(3) 0.015(3) 0.013(2)
C10 0.033(4) 0.042(4) 0.031(4) 0.012(3) 0.020(3) 0.009(3)
C11 0.029(3) 0.034(4) 0.023(3) 0.011(3) 0.009(3) 0.005(3)
C12 0.021(3) 0.030(3) 0.024(3) 0.009(3) 0.004(3) 0.001(3)
C13 0.020(3) 0.025(3) 0.021(3) 0.002(3) 0.005(2) -0.001(2)
C14 0.038(4) 0.031(4) 0.032(4) 0.013(3) 0.012(3) 0.010(3)
C15 0.037(4) 0.047(4) 0.036(4) 0.021(3) 0.016(3) 0.005(3)
C16 0.033(4) 0.046(4) 0.027(4) 0.013(3) 0.015(3) 0.004(3)
O5 0.023(2) 0.029(2) 0.025(2) 0.0106(19) 0.0118(18) 0.0081(18)
O6 0.030(2) 0.029(2) 0.027(2) 0.0109(19) 0.0104(19) 0.0114(19)
C17 0.033(4) 0.036(4) 0.034(4) 0.014(3) 0.010(3) 0.007(3)
C18 0.026(3) 0.026(3) 0.024(3) 0.010(3) 0.005(3) 0.000(3)
C19 0.025(3) 0.031(3) 0.026(3) 0.011(3) 0.007(3) 0.006(3)
C20 0.027(3) 0.036(4) 0.036(4) 0.014(3) 0.012(3) 0.008(3)
C21 0.023(3) 0.039(4) 0.036(4) 0.011(3) -0.002(3) 0.001(3)
C22 0.033(4) 0.040(4) 0.034(4) 0.006(3) -0.002(3) -0.001(3)
O7 0.029(2) 0.033(2) 0.024(2) 0.0052(19) 0.0030(19) 0.0112(19)
O8 0.024(2) 0.038(3) 0.027(2) 0.006(2) 0.0023(19) 0.0137(19)
C23 0.047(4) 0.032(4) 0.031(4) 0.007(3) 0.002(3) 0.005(3)
N3 0.052(4) 0.029(3) 0.033(3) 0.008(3) 0.008(3) 0.013(3)
O9 0.068(4) 0.034(3) 0.041(3) -0.001(2) 0.002(3) 0.025(3)
C24 0.081(6) 0.041(5) 0.045(5) 0.003(4) 0.010(4) 0.031(4)
C25 0.084(7) 0.055(5) 0.052(5) -0.001(4) 0.024(5) 0.036(5)
O10 0.082(4) 0.055(3) 0.028(3) 0.007(2) 0.022(3) 0.031(3)
N4 0.055(4) 0.043(4) 0.023(3) 0.010(3) 0.013(3) 0.026(3)
C26 0.057(5) 0.048(4) 0.039(4) 0.026(4) 0.030(4) 0.033(4)
C27 0.038(4) 0.040(4) 0.034(4) 0.022(3) 0.020(3) 0.023(3)
C28 0.032(4) 0.030(3) 0.030(4) 0.016(3) 0.011(3) 0.017(3)
C29 0.027(3) 0.035(4) 0.036(4) 0.021(3) 0.014(3) 0.016(3)
C30 0.028(4) 0.048(4) 0.045(4) 0.025(4) 0.010(3) 0.014(3)
C31 0.027(4) 0.061(5) 0.059(5) 0.036(4) 0.025(4) 0.017(3)
C32 0.050(5) 0.057(5) 0.050(5) 0.034(4) 0.034(4) 0.031(4)
O11 0.030(2) 0.030(2) 0.029(2) 0.0156(19) 0.0135(19) 0.0155(19)
O12 0.029(2) 0.034(2) 0.028(2) 0.016(2) 0.0113(19) 0.0076(19)
C33 0.089(6) 0.027(4) 0.031(4) 0.014(3) 0.024(4) 0.017(4)
C34 0.058(5) 0.020(3) 0.028(4) 0.010(3) 0.019(3) 0.011(3)
C35 0.074(5) 0.027(4) 0.027(4) 0.016(3) 0.019(4) 0.015(3)
C36 0.179(11) 0.029(4) 0.027(4) 0.007(4) 0.031(6) 0.021(6)
C37 0.261(17) 0.023(5) 0.036(5) 0.008(4) 0.043(7) 0.038(7)
C38 0.197(13) 0.029(4) 0.031(5) 0.018(4) 0.022(6) 0.034(6)
O13 0.041(3) 0.020(2) 0.027(2) 0.0095(18) 0.010(2) 0.0099(19)
O14 0.056(3) 0.027(2) 0.022(2) 0.0103(19) 0.012(2) 0.014(2)
C39 0.075(5) 0.028(4) 0.030(4) 0.020(3) 0.017(4) 0.019(4)
N5 0.064(4) 0.028(3) 0.021(3) 0.009(2) 0.008(3) 0.010(3)
O15 0.087(4) 0.026(3) 0.024(3) 0.013(2) 0.005(3) 0.017(3)
C40 0.073(5) 0.022(3) 0.021(3) 0.007(3) 0.005(3) 0.008(3)
C41 0.079(6) 0.033(4) 0.023(4) 0.016(3) 0.016(4) 0.007(4)
O16 0.066(3) 0.030(3) 0.029(3) 0.017(2) 0.020(2) 0.001(2)
N6 0.048(3) 0.024(3) 0.024(3) 0.014(2) 0.011(3) 0.003(2)
C42 0.043(4) 0.028(4) 0.027(4) 0.009(3) 0.012(3) 0.003(3)
C43 0.036(4) 0.025(3) 0.024(3) 0.009(3) 0.006(3) 0.003(3)
C44 0.032(3) 0.020(3) 0.021(3) 0.007(3) 0.003(3) 0.003(3)
C45 0.025(3) 0.018(3) 0.024(3) 0.008(3) 0.006(3) 0.001(2)
C46 0.035(4) 0.021(3) 0.025(3) 0.012(3) 0.004(3) 0.003(3)
C47 0.041(4) 0.026(3) 0.034(4) 0.009(3) 0.014(3) 0.011(3)
C48 0.039(4) 0.029(4) 0.023(3) 0.007(3) 0.010(3) 0.004(3)
O17 0.033(2) 0.022(2) 0.027(2) 0.0129(18) 0.0099(19) 0.0077(18)
O18 0.029(2) 0.024(2) 0.026(2) 0.0145(18) 0.0080(18) 0.0049(18)
C49 0.029(4) 0.057(5) 0.070(6) 0.033(4) 0.003(4) 0.010(4)
C50 0.024(4) 0.044(4) 0.054(5) 0.027(4) 0.004(3) 0.007(3)
C51 0.025(3) 0.038(4) 0.040(4) 0.011(3) 0.010(3) 0.010(3)
C52 0.031(4) 0.052(5) 0.036(4) 0.014(3) 0.010(3) 0.016(3)
C53 0.030(4) 0.056(5) 0.042(4) 0.002(4) 0.009(3) 0.013(3)
C54 0.026(4) 0.052(5) 0.066(6) 0.013(4) 0.003(4) 0.003(3)
O19 0.026(2) 0.050(3) 0.050(3) 0.032(3) 0.001(2) 0.002(2)
O20 0.031(3) 0.042(3) 0.033(3) 0.020(2) 0.003(2) 0.004(2)
C55 0.032(4) 0.071(6) 0.100(8) 0.055(6) 0.002(5) -0.009(4)
N7 0.025(3) 0.076(5) 0.107(6) 0.073(5) 0.002(4) -0.003(3)
O21 0.040(3) 0.098(5) 0.115(6) 0.086(5) -0.008(3) -0.018(3)
C56 0.030(4) 0.080(7) 0.104(8) 0.074(6) 0.013(5) 0.000(4)
C57 0.047(5) 0.081(7) 0.128(9) 0.076(7) 0.048(6) 0.029(5)
O22 0.029(3) 0.086(4) 0.134(6) 0.086(4) 0.044(3) 0.031(3)
N8 0.027(3) 0.064(4) 0.085(5) 0.058(4) 0.028(4) 0.021(3)
C58 0.040(4) 0.072(6) 0.072(6) 0.056(5) 0.035(5) 0.035(4)
C59 0.040(4) 0.048(4) 0.053(5) 0.039(4) 0.032(4) 0.030(3)
C60 0.034(4) 0.035(4) 0.030(4) 0.022(3) 0.017(3) 0.016(3)
C61 0.027(3) 0.033(4) 0.032(4) 0.021(3) 0.016(3) 0.016(3)
C62 0.039(4) 0.039(4) 0.029(4) 0.018(3) 0.015(3) 0.020(3)
C63 0.058(5) 0.058(5) 0.033(4) 0.027(4) 0.023(4) 0.035(4)
C64 0.059(5) 0.068(5) 0.048(5) 0.039(4) 0.039(4) 0.044(4)
O23 0.026(2) 0.036(3) 0.045(3) 0.027(2) 0.014(2) 0.0107(19)
O24 0.027(2) 0.030(2) 0.026(2) 0.0108(19) 0.0129(18) 0.0083(18)
O25 0.071(4) 0.037(3) 0.040(3) 0.019(3) -0.002(3) -0.009(3)
O26 0.040(3) 0.033(3) 0.042(3) 0.021(2) 0.005(2) 0.011(2)
O27 0.029(3) 0.046(3) 0.051(3) 0.022(3) 0.004(2) -0.003(2)
C65 0.122(19) 0.18(2) 0.096(17) 0.098(16) -0.022(14) -0.068(15)
C66 0.15(2) 0.20(2) 0.13(2) 0.063(19) 0.064(18) 0.003(18)
O28 0.54(8) 0.27(5) 0.27(5) 0.14(4) 0.19(5) -0.02(5)

loop_
_atom_type_symbol
_atom_type_description
_atom_type_scat_dispersion_real
_atom_type_scat_dispersion_imag
_atom_type_scat_source
C C 0.0033 0.0016 'International Tables Vol C Tables 4.2.6.8 and 6.1.1.4'
H H 0.0000 0.0000 'International Tables Vol C Tables 4.2.6.8 and 6.1.1.4'
N N 0.0061 0.0033 'International Tables Vol C Tables 4.2.6.8 and 6.1.1.4'
O O 0.0106 0.0060 'International Tables Vol C Tables 4.2.6.8 and 6.1.1.4'
Co Co 0.3494 0.9721 'International Tables Vol C Tables 4.2.6.8 and 6.1.1.4'
Cl Cl 0.1484 0.1585 'International Tables Vol C Tables 4.2.6.8 and 6.1.1.4'

loop_
_geom_angle_atom_site_label_1
_geom_angle_atom_site_label_2
_geom_angle_atom_site_label_3
_geom_angle
_geom_angle_site_symmetry_3
O1 Co1 O8 111.99(18) .
O1 Co1 N2 119.1(2) .
O8 Co1 N2 125.1(2) .
O1 Co1 O5 87.87(16) .
O8 Co1 O5 78.03(16) .
N2 Co1 O5 84.97(19) .
O1 Co1 N1 89.6(2) .
O8 Co1 N1 107.3(2) .
N2 Co1 N1 92.2(2) .
O5 Co1 N1 174.6(2) .
O7 Co2 O25 112.7(2) .
O7 Co2 N4 128.0(2) .
O25 Co2 N4 119.0(3) .
O7 Co2 O11 92.64(17) .
O25 Co2 O11 93.83(19) .
N4 Co2 O11 89.2(2) .
O7 Co2 N3 85.8(2) .
O25 Co2 N3 90.9(2) .
N4 Co2 N3 88.3(2) .
O11 Co2 N3 175.3(2) .
O13 Co3 N6 124.6(2) .
O13 Co3 O26 111.3(2) .
N6 Co3 O26 123.2(2) .
O13 Co3 O17 95.94(17) .
N6 Co3 O17 89.93(19) .
O26 Co3 O17 94.24(18) .
O13 Co3 N5 87.72(19) .
N6 Co3 N5 87.7(2) .
O26 Co3 N5 84.7(2) .
O17 Co3 N5 176.32(19) .
O19 Co4 O23 94.58(18) .
O19 Co4 N8 126.1(2) .
O23 Co4 N8 89.2(2) .
O19 Co4 O27 112.6(2) .
O23 Co4 O27 92.53(19) .
N8 Co4 O27 120.9(2) .
O19 Co4 N7 89.1(2) .
O23 Co4 N7 176.3(2) .
N8 Co4 N7 88.9(3) .
O27 Co4 N7 85.8(3) .
O24 Co5 O6 121.91(17) .
O24 Co5 O7 113.34(18) .
O6 Co5 O7 103.59(17) .
O24 Co5 O8 98.03(18) .
O6 Co5 O8 132.30(18) .
O7 Co5 O8 80.03(17) .
O24 Co5 O5 90.04(16) .
O6 Co5 O5 78.65(16) .
O7 Co5 O5 148.72(17) .
O8 Co5 O5 76.19(16) .
O14 Co6 O6 110.44(19) .
O14 Co6 O12 128.76(19) .
O6 Co6 O12 115.70(18) .
O14 Co6 O13 80.40(17) .
O6 Co6 O13 110.61(17) .
O12 Co6 O13 102.41(17) .
O14 Co6 O11 83.91(17) .
O6 Co6 O11 86.40(16) .
O12 Co6 O11 78.05(16) .
O13 Co6 O11 160.04(16) .
O20 Co7 O18 134.8(2) .
O20 Co7 O12 109.51(19) .
O18 Co7 O12 113.34(17) .
O20 Co7 O17 87.03(17) .
O18 Co7 O17 79.09(16) .
O12 Co7 O17 90.21(16) .
O20 Co7 O19 77.62(18) .
O18 Co7 O19 96.27(17) .
O12 Co7 O19 115.39(19) .
O17 Co7 O19 153.29(18) .
O24 Co8 O18 110.65(17) .
O24 Co8 O2 139.24(17) .
O18 Co8 O2 108.53(17) .
O24 Co8 O1 88.18(16) .
O18 Co8 O1 125.06(17) .
O2 Co8 O1 78.35(16) .
O24 Co8 O23 77.67(17) .
O18 Co8 O23 90.71(17) .
O2 Co8 O23 91.15(17) .
O1 Co8 O23 144.24(16) .
C2 C1 C6 118.6(6) .
C2 C1 C7 124.6(6) .
C6 C1 C7 116.7(6) .
O1 C2 C1 124.5(6) .
O1 C2 C3 115.8(5) .
C1 C2 C3 119.7(6) .
O2 C3 C4 123.0(6) .
O2 C3 C2 117.6(5) .
C4 C3 C2 119.4(6) .
C5 C4 C3 120.8(6) .
C5 C4 H1 119.6 .
C3 C4 H1 119.6 .
C6 C5 C4 120.3(6) .
C6 C5 H2 119.8 .
C4 C5 H2 119.8 .
C5 C6 C1 121.1(6) .
C5 C6 H3 119.5 .
C1 C6 H3 119.5 .
C2 O1 Co1 128.7(4) .
C2 O1 Co8 110.1(3) .
Co1 O1 Co8 120.95(19) .
C3 O2 Co8 115.6(4) .
N1 C7 C1 125.0(6) .
N1 C7 H4 117.5 .
C1 C7 H4 117.5 .
C7 N1 O3 109.8(5) .
C7 N1 Co1 127.1(5) .
O3 N1 Co1 123.0(4) .
N1 O3 C8 110.3(5) .
O3 C8 C9 114.7(7) .
O3 C8 H5 108.6 .
C9 C8 H5 108.6 .
O3 C8 H6 108.6 .
C9 C8 H6 108.6 .
H5 C8 H6 107.6 .
O4 C9 C8 115.8(6) .
O4 C9 H7 108.3 .
C8 C9 H7 108.3 .
O4 C9 H8 108.3 .
C8 C9 H8 108.3 .
H7 C9 H8 107.4 .
C9 O4 N2 109.9(5) .
C10 N2 O4 111.5(5) .
C10 N2 Co1 131.1(5) .
O4 N2 Co1 117.2(4) .
N2 C10 C11 123.8(6) .
N2 C10 H9 118.1 .
C11 C10 H9 118.1 .
C12 C11 C16 119.7(6) .
C12 C11 C10 121.4(6) .
C16 C11 C10 118.6(6) .
O5 C12 C11 124.5(6) .
O5 C12 C13 117.4(5) .
C11 C12 C13 118.0(6) .
O6 C13 C14 123.7(6) .
O6 C13 C12 115.1(5) .
C14 C13 C12 121.1(6) .
C13 C14 C15 119.7(6) .
C13 C14 H10 120.2 .
C15 C14 H10 120.2 .
C16 C15 C14 120.3(6) .
C16 C15 H11 119.9 .
C14 C15 H11 119.9 .
C15 C16 C11 120.7(6) .
C15 C16 H12 119.6 .
C11 C16 H12 119.6 .
C12 O5 Co1 126.3(4) .
C12 O5 Co5 108.6(4) .
Co1 O5 Co5 98.06(17) .
C13 O6 Co6 125.0(4) .
C13 O6 Co5 111.0(3) .
Co6 O6 Co5 116.3(2) .
C18 C17 C22 119.4(6) .
C18 C17 C23 123.6(6) .
C22 C17 C23 117.0(6) .
O7 C18 C17 123.5(6) .
O7 C18 C19 117.2(5) .
C17 C18 C19 119.3(6) .
O8 C19 C20 123.8(6) .
O8 C19 C18 116.8(5) .
C20 C19 C18 119.4(6) .
C21 C20 C19 121.3(6) .
C21 C20 H13 119.3 .
C19 C20 H13 119.3 .
C22 C21 C20 119.7(6) .
C22 C21 H14 120.2 .
C20 C21 H14 120.2 .
C21 C22 C17 120.9(7) .
C21 C22 H15 119.6 .
C17 C22 H15 119.6 .
C18 O7 Co2 132.5(4) .
C18 O7 Co5 113.0(4) .
Co2 O7 Co5 113.6(2) .
C19 O8 Co1 146.8(4) .
C19 O8 Co5 112.8(4) .
Co1 O8 Co5 100.20(18) .
N3 C23 C17 125.9(7) .
N3 C23 H16 117.0 .
C17 C23 H16 117.0 .
C23 N3 O9 108.9(6) .
C23 N3 Co2 126.7(5) .
O9 N3 Co2 124.4(4) .
C24 O9 N3 111.4(6) .
O9 C24 C25 112.5(7) .
O9 C24 H17 109.1 .
C25 C24 H17 109.1 .
O9 C24 H18 109.1 .
C25 C24 H18 109.1 .
H17 C24 H18 107.8 .
O10 C25 C24 114.5(7) .
O10 C25 H19 108.6 .
C24 C25 H19 108.6 .
O10 C25 H20 108.6 .
C24 C25 H20 108.6 .
H19 C25 H20 107.6 .
N4 O10 C25 110.6(6) .
C26 N4 O10 110.7(6) .
C26 N4 Co2 128.2(5) .
O10 N4 Co2 120.1(5) .
N4 C26 C27 126.9(6) .
N4 C26 H21 116.6 .
C27 C26 H21 116.6 .
C32 C27 C28 120.3(7) .
C32 C27 C26 116.6(6) .
C28 C27 C26 123.1(6) .
O11 C28 C27 125.2(6) .
O11 C28 C29 117.7(5) .
C27 C28 C29 117.0(6) .
O12 C29 C30 120.7(6) .
O12 C29 C28 117.8(5) .
C30 C29 C28 121.4(6) .
C29 C30 C31 119.6(7) .
C29 C30 H22 120.2 .
C31 C30 H22 120.2 .
C32 C31 C30 120.9(7) .
C32 C31 H23 119.6 .
C30 C31 H23 119.6 .
C31 C32 C27 120.8(6) .
C31 C32 H24 119.6 .
C27 C32 H24 119.6 .
C28 O11 Co2 127.1(4) .
C28 O11 Co6 104.9(4) .
Co2 O11 Co6 123.8(2) .
C29 O12 Co7 121.3(4) .
C29 O12 Co6 111.6(4) .
Co7 O12 Co6 124.9(2) .
C34 C33 C38 119.3(7) .
C34 C33 C39 125.0(6) .
C38 C33 C39 115.7(6) .
O13 C34 C33 125.2(6) .
O13 C34 C35 116.1(5) .
C33 C34 C35 118.8(6) .
O14 C35 C36 122.5(7) .
O14 C35 C34 117.7(6) .
C36 C35 C34 119.8(6) .
C35 C36 C37 121.4(8) .
C35 C36 H25 119.3 .
C37 C36 H25 119.3 .
C38 C37 C36 119.3(8) .
C38 C37 H26 120.4 .
C36 C37 H26 120.4 .
C37 C38 C33 121.4(7) .
C37 C38 H27 119.3 .
C33 C38 H27 119.3 .
C34 O13 Co3 130.4(4) .
C34 O13 Co6 110.2(4) .
Co3 O13 Co6 119.4(2) .
C35 O14 Co6 115.6(4) .
N5 C39 C33 125.1(6) .
N5 C39 H28 117.4 .
C33 C39 H28 117.4 .
C39 N5 O15 109.4(5) .
C39 N5 Co3 126.5(5) .
O15 N5 Co3 123.9(4) .
C40 O15 N5 111.6(5) .
O15 C40 C41 113.2(6) .
O15 C40 H29 108.9 .
C41 C40 H29 108.9 .
O15 C40 H30 108.9 .
C41 C40 H30 108.9 .
H29 C40 H30 107.8 .
O16 C41 C40 113.2(6) .
O16 C41 H31 108.9 .
C40 C41 H31 108.9 .
O16 C41 H32 108.9 .
C40 C41 H32 108.9 .
H31 C41 H32 107.8 .
C41 O16 N6 110.2(5) .
C42 N6 O16 110.8(5) .
C42 N6 Co3 128.6(4) .
O16 N6 Co3 120.5(4) .
N6 C42 C43 125.4(6) .
N6 C42 H33 117.3 .
C43 C42 H33 117.3 .
C44 C43 C48 120.5(6) .
C44 C43 C42 124.1(6) .
C48 C43 C42 115.4(6) .
O17 C44 C43 125.5(5) .
O17 C44 C45 117.3(5) .
C43 C44 C45 117.2(6) .
O18 C45 C46 121.2(5) .
O18 C45 C44 117.8(5) .
C46 C45 C44 121.0(6) .
C45 C46 C47 121.3(6) .
C45 C46 H34 119.3 .
C47 C46 H34 119.3 .
C48 C47 C46 118.7(6) .
C48 C47 H35 120.7 .
C46 C47 H35 120.7 .
C47 C48 C43 121.3(6) .
C47 C48 H36 119.4 .
C43 C48 H36 119.4 .
C44 O17 Co3 126.3(4) .
C44 O17 Co7 107.7(3) .
Co3 O17 Co7 124.0(2) .
C45 O18 Co8 116.7(4) .
C45 O18 Co7 113.3(3) .
Co8 O18 Co7 125.1(2) .
C50 C49 C54 119.5(7) .
C50 C49 C55 124.1(7) .
C54 C49 C55 116.3(7) .
O19 C50 C49 125.5(7) .
O19 C50 C51 116.6(6) .
C49 C50 C51 117.8(7) .
O20 C51 C52 121.3(6) .
O20 C51 C50 116.6(6) .
C52 C51 C50 122.1(6) .
C51 C52 C53 120.1(7) .
C51 C52 H37 120.0 .
C53 C52 H37 120.0 .
C54 C53 C52 119.0(7) .
C54 C53 H38 120.5 .
C52 C53 H38 120.5 .
C53 C54 C49 121.5(7) .
C53 C54 H39 119.3 .
C49 C54 H39 119.3 .
C50 O19 Co4 128.9(4) .
C50 O19 Co7 108.4(4) .
Co4 O19 Co7 121.9(2) .
C51 O20 Co7 117.9(4) .
N7 C55 C49 126.3(7) .
N7 C55 H40 116.9 .
C49 C55 H40 116.9 .
C55 N7 O21 108.7(6) .
C55 N7 Co4 125.4(6) .
O21 N7 Co4 125.6(5) .
C56 O21 N7 112.6(6) .
O21 C56 C57 114.1(8) .
O21 C56 H41 108.7 .
C57 C56 H41 108.7 .
O21 C56 H42 108.7 .
C57 C56 H42 108.7 .
H41 C56 H42 107.6 .
O22 C57 C56 112.8(8) .
O22 C57 H43 109.0 .
C56 C57 H43 109.0 .
O22 C57 H44 109.0 .
C56 C57 H44 109.0 .
H43 C57 H44 107.8 .
C57 O22 N8 110.5(5) .
C58 N8 O22 111.3(7) .
C58 N8 Co4 128.1(5) .
O22 N8 Co4 120.4(6) .
N8 C58 C59 126.3(7) .
N8 C58 H45 116.8 .
C59 C58 H45 116.8 .
C64 C59 C60 120.6(7) .
C64 C59 C58 116.3(7) .
C60 C59 C58 122.9(7) .
O23 C60 C59 125.5(6) .
O23 C60 C61 118.1(5) .
C59 C60 C61 116.4(6) .
C62 C61 O24 123.4(6) .
C62 C61 C60 121.6(6) .
O24 C61 C60 115.1(6) .
C61 C62 C63 121.9(7) .
C61 C62 H46 119.1 .
C63 C62 H46 119.1 .
C64 C63 C62 118.3(7) .
C64 C63 H47 120.9 .
C62 C63 H47 120.9 .
C63 C64 C59 121.3(6) .
C63 C64 H48 119.4 .
C59 C64 H48 119.4 .
C60 O23 Co4 127.5(4) .
C60 O23 Co8 106.1(4) .
Co4 O23 Co8 124.0(2) .
C61 O24 Co5 125.7(4) .
C61 O24 Co8 112.0(4) .
Co5 O24 Co8 121.9(2) .
C65 O25 Co2 121.7(13) .
C65 O25 H49 34(6) .
Co2 O25 H49 140(7) .
C65 O25 H50 106(6) .
Co2 O25 H50 110(6) .
H49 O25 H50 109(9) .
Co3 O26 H51 120(4) .
Co3 O26 H52 114(5) .
H51 O26 H52 110(6) .
Co4 O27 H53 128(6) .
Co4 O27 H54 118(5) .
H53 O27 H54 105(7) .
C66 C65 O25 138(3) .
C66 C65 H49 127(8) .
O25 C65 H49 40(3) .
C66 C65 H55 102.5 .
O25 C65 H55 102.5 .
H49 C65 H55 68.7 .
C66 C65 H56 102.5 .
O25 C65 H56 102.5 .
H49 C65 H56 130.8 .
H55 C65 H56 104.9 .
C65 C66 H57 109.5 .
C65 C66 H58 109.5 .
H57 C66 H58 109.5 .
C65 C66 H59 109.5 .
H57 C66 H59 109.5 .
H58 C66 H59 109.5 .
Cl1 C67 Cl3 110.0(18) .
Cl1 C67 Cl2 108.3(17) .
Cl3 C67 Cl2 109.1(17) .
Cl1 C67 H60 109.8 .
Cl3 C67 H60 109.8 .
Cl2 C67 H60 109.8 .
C68 Cl4 Cl4 149(2) 2_566
Cl5 C68 Cl6 106.9(16) .
Cl5 C68 Cl4 111.3(17) .
Cl6 C68 Cl4 104.9(15) .
Cl5 C68 H61 111.1 .
Cl6 C68 H61 111.1 .
Cl4 C68 H61 111.1 .
Cl9 C69 Cl7 114.4(18) .
Cl9 C69 Cl8 112.4(18) .
Cl7 C69 Cl8 111.4(17) .
Cl9 C69 H62 106.0 .
Cl7 C69 H62 106.0 .
Cl8 C69 H62 106.0 .
C71 C70 H63 109.5 .
C71 C70 H64 109.5 .
H63 C70 H64 109.5 .
C71 C70 H65 109.5 .
H63 C70 H65 109.5 .
H64 C70 H65 109.5 .
C70 C71 C72 104(2) .
C70 C71 H66 110.9 .
C72 C71 H66 110.9 .
C70 C71 H67 110.9 .
C72 C71 H67 110.9 .
H66 C71 H67 109.0 .
C73 C72 C71 97(3) .
C73 C72 H68 112.3 .
C71 C72 H68 112.3 .
C73 C72 H69 112.3 .
C71 C72 H69 112.3 .
H68 C72 H69 109.9 .
C72 C73 C74 87(3) .
C72 C73 H70 114.2 .
C74 C73 H70 114.2 .
C72 C73 H71 114.2 .
C74 C73 H71 114.2 .
H70 C73 H71 111.3 .
C75 C74 C73 127(3) .
C75 C74 H72 105.6 .
C73 C74 H72 105.6 .
C75 C74 H73 105.6 .
C73 C74 H73 105.6 .
H72 C74 H73 106.1 .
C74 C75 H74 109.5 .
C74 C75 H75 109.5 .
H74 C75 H75 109.5 .
C74 C75 H76 109.5 .
H74 C75 H76 109.5 .
H75 C75 H76 109.5 .

loop_
_geom_bond_atom_site_label_1
_geom_bond_atom_site_label_2
_geom_bond_distance
_geom_bond_site_symmetry_2
Co1 O1 1.959(4) .
Co1 O8 2.012(4) .
Co1 N2 2.038(5) .
Co1 O5 2.043(4) .
Co1 N1 2.067(5) .
Co2 O7 1.970(4) .
Co2 O25 1.994(5) .
Co2 N4 2.000(6) .
Co2 O11 2.053(4) .
Co2 N3 2.153(6) .
Co3 O13 1.957(4) .
Co3 N6 1.987(6) .
Co3 O26 2.016(5) .
Co3 O17 2.035(4) .
Co3 N5 2.166(6) .
Co4 O19 1.962(5) .
Co4 O23 2.018(5) .
Co4 N8 2.022(8) .
Co4 O27 2.023(6) .
Co4 N7 2.158(6) .
Co5 O24 1.968(4) .
Co5 O6 2.025(4) .
Co5 O7 2.043(4) .
Co5 O8 2.052(4) .
Co5 O5 2.085(4) .
Co6 O14 1.946(4) .
Co6 O6 1.954(4) .
Co6 O12 1.989(4) .
Co6 O13 2.127(4) .
Co6 O11 2.256(4) .
Co7 O20 1.945(4) .
Co7 O18 1.977(4) .
Co7 O12 1.982(4) .
Co7 O17 2.202(4) .
Co7 O19 2.230(5) .
Co8 O24 1.975(4) .
Co8 O18 1.976(4) .
Co8 O2 1.977(4) .
Co8 O1 2.163(4) .
Co8 O23 2.193(4) .
C1 C2 1.402(9) .
C1 C6 1.426(9) .
C1 C7 1.439(9) .
C2 O1 1.337(7) .
C2 C3 1.416(9) .
C3 O2 1.338(7) .
C3 C4 1.393(9) .
C4 C5 1.388(10) .
C4 H1 0.9500 .
C5 C6 1.359(10) .
C5 H2 0.9500 .
C6 H3 0.9500 .
C7 N1 1.279(9) .
C7 H4 0.9500 .
N1 O3 1.431(7) .
O3 C8 1.432(9) .
C8 C9 1.498(11) .
C8 H5 0.9900 .
C8 H6 0.9900 .
C9 O4 1.432(9) .
C9 H7 0.9900 .
C9 H8 0.9900 .
O4 N2 1.433(7) .
N2 C10 1.288(8) .
C10 C11 1.444(9) .
C10 H9 0.9500 .
C11 C12 1.403(9) .
C11 C16 1.412(9) .
C12 O5 1.311(7) .
C12 C13 1.416(9) .
C13 O6 1.366(7) .
C13 C14 1.375(9) .
C14 C15 1.408(9) .
C14 H10 0.9500 .
C15 C16 1.358(10) .
C15 H11 0.9500 .
C16 H12 0.9500 .
C17 C18 1.398(9) .
C17 C22 1.409(10) .
C17 C23 1.452(10) .
C18 O7 1.336(7) .
C18 C19 1.417(9) .
C19 O8 1.339(7) .
C19 C20 1.386(9) .
C20 C21 1.382(9) .
C20 H13 0.9500 .
C21 C22 1.374(10) .
C21 H14 0.9500 .
C22 H15 0.9500 .
C23 N3 1.275(9) .
C23 H16 0.9500 .
N3 O9 1.418(7) .
O9 C24 1.409(10) .
C24 C25 1.498(13) .
C24 H17 0.9900 .
C24 H18 0.9900 .
C25 O10 1.455(10) .
C25 H19 0.9900 .
C25 H20 0.9900 .
O10 N4 1.433(7) .
N4 C26 1.281(10) .
C26 C27 1.429(10) .
C26 H21 0.9500 .
C27 C32 1.409(10) .
C27 C28 1.413(9) .
C28 O11 1.321(8) .
C28 C29 1.434(9) .
C29 O12 1.354(8) .
C29 C30 1.377(9) .
C30 C31 1.401(10) .
C30 H22 0.9500 .
C31 C32 1.356(11) .
C31 H23 0.9500 .
C32 H24 0.9500 .
C33 C34 1.395(9) .
C33 C38 1.401(10) .
C33 C39 1.435(10) .
C34 O13 1.342(7) .
C34 C35 1.422(9) .
C35 O14 1.336(8) .
C35 C36 1.375(10) .
C36 C37 1.376(12) .
C36 H25 0.9500 .
C37 C38 1.375(12) .
C37 H26 0.9500 .
C38 H27 0.9500 .
C39 N5 1.269(9) .
C39 H28 0.9500 .
N5 O15 1.424(7) .
O15 C40 1.423(8) .
C40 C41 1.517(11) .
C40 H29 0.9900 .
C40 H30 0.9900 .
C41 O16 1.428(9) .
C41 H31 0.9900 .
C41 H32 0.9900 .
O16 N6 1.437(6) .
N6 C42 1.294(8) .
C42 C43 1.427(9) .
C42 H33 0.9500 .
C43 C44 1.404(9) .
C43 C48 1.404(9) .
C44 O17 1.327(7) .
C44 C45 1.423(8) .
C45 O18 1.362(7) .
C45 C46 1.364(9) .
C46 C47 1.402(9) .
C46 H34 0.9500 .
C47 C48 1.365(9) .
C47 H35 0.9500 .
C48 H36 0.9500 .
C49 C50 1.411(10) .
C49 C54 1.426(11) .
C49 C55 1.448(12) .
C50 O19 1.354(8) .
C50 C51 1.415(10) .
C51 O20 1.350(8) .
C51 C52 1.384(10) .
C52 C53 1.410(11) .
C52 H37 0.9500 .
C53 C54 1.383(11) .
C53 H38 0.9500 .
C54 H39 0.9500 .
C55 N7 1.265(11) .
C55 H40 0.9500 .
N7 O21 1.438(8) .
O21 C56 1.432(11) .
C56 C57 1.500(14) .
C56 H41 0.9900 .
C56 H42 0.9900 .
C57 O22 1.423(10) .
C57 H43 0.9900 .
C57 H44 0.9900 .
O22 N8 1.432(7) .
N8 C58 1.277(11) .
C58 C59 1.424(11) .
C58 H45 0.9500 .
C59 C64 1.406(11) .
C59 C60 1.418(9) .
C60 O23 1.314(8) .
C60 C61 1.421(9) .
C61 C62 1.360(9) .
C61 O24 1.363(7) .
C62 C63 1.397(9) .
C62 H46 0.9500 .
C63 C64 1.374(11) .
C63 H47 0.9500 .
C64 H48 0.9500 .
O25 C65 1.50(3) .
O25 H49 1.01(2) .
O25 H50 0.99(2) .
O26 H51 1.03(2) .
O26 H52 1.00(2) .
O27 H53 0.99(2) .
O27 H54 0.99(2) .
C65 C66 1.14(4) .
C65 H49 0.87(10) .
C65 H55 0.9900 .
C65 H56 0.9900 .
C66 H57 0.9800 .
C66 H58 0.9800 .
C66 H59 0.9800 .
Cl1 C67 1.73(2) .
Cl2 C67 1.78(2) .
Cl3 C67 1.75(2) .
C67 H60 1.0000 .
Cl4 C68 1.76(2) .
Cl4 Cl4 2.13(3) 2_566
Cl5 C68 1.72(2) .
Cl6 C68 1.76(2) .
C68 H61 1.0000 .
Cl7 C69 1.70(2) .
Cl8 C69 1.73(2) .
Cl9 C69 1.68(2) .
C69 H62 1.0000 .
C70 C71 1.44(3) .
C70 H63 0.9800 .
C70 H64 0.9800 .
C70 H65 0.9800 .
C71 C72 1.78(3) .
C71 H66 0.9900 .
C71 H67 0.9900 .
C72 C73 1.46(4) .
C72 H68 0.9900 .
C72 H69 0.9900 .
C73 C74 1.63(4) .
C73 H70 0.9900 .
C73 H71 0.9900 .
C74 C75 1.50(4) .
C74 H72 0.9900 .
C74 H73 0.9900 .
C75 H74 0.9800 .
C75 H75 0.9800 .
C75 H76 0.9800 .

loop_
_geom_torsion_atom_site_label_1
_geom_torsion_atom_site_label_2
_geom_torsion_atom_site_label_3
_geom_torsion_atom_site_label_4
_geom_torsion
_geom_torsion_site_symmetry_1
C6 C1 C2 O1 -179.3(6) .
C7 C1 C2 O1 -3.5(10) .
C6 C1 C2 C3 2.4(9) .
C7 C1 C2 C3 178.2(6) .
O1 C2 C3 O2 -3.1(8) .
C1 C2 C3 O2 175.4(5) .
O1 C2 C3 C4 178.5(5) .
C1 C2 C3 C4 -3.0(9) .
O2 C3 C4 C5 -176.9(6) .
C2 C3 C4 C5 1.3(9) .
C3 C4 C5 C6 1.0(10) .
C4 C5 C6 C1 -1.6(11) .
C2 C1 C6 C5 -0.1(10) .
C7 C1 C6 C5 -176.2(6) .
C1 C2 O1 Co1 9.4(8) .
C3 C2 O1 Co1 -172.2(4) .
C1 C2 O1 Co8 -165.4(5) .
C3 C2 O1 Co8 13.0(6) .
O8 Co1 O1 C2 -117.4(5) .
N2 Co1 O1 C2 83.4(5) .
O5 Co1 O1 C2 166.5(5) .
N1 Co1 O1 C2 -8.8(5) .
O8 Co1 O1 Co8 56.9(3) .
N2 Co1 O1 Co8 -102.4(3) .
O5 Co1 O1 Co8 -19.3(2) .
N1 Co1 O1 Co8 165.4(3) .
O24 Co8 O1 C2 127.3(4) .
O18 Co8 O1 C2 -118.5(4) .
O2 Co8 O1 C2 -14.0(4) .
O23 Co8 O1 C2 61.5(5) .
O24 Co8 O1 Co1 -47.9(2) .
O18 Co8 O1 Co1 66.3(3) .
O2 Co8 O1 Co1 170.8(3) .
O23 Co8 O1 Co1 -113.7(3) .
C4 C3 O2 Co8 168.3(5) .
C2 C3 O2 Co8 -10.0(7) .
O24 Co8 O2 C3 -60.5(5) .
O18 Co8 O2 C3 136.1(4) .
O1 Co8 O2 C3 12.7(4) .
O23 Co8 O2 C3 -132.8(4) .
C2 C1 C7 N1 0.2(11) .
C6 C1 C7 N1 176.1(7) .
C1 C7 N1 O3 -178.5(6) .
C1 C7 N1 Co1 -2.7(10) .
O1 Co1 N1 C7 5.6(6) .
O8 Co1 N1 C7 118.5(6) .
N2 Co1 N1 C7 -113.5(6) .
O5 Co1 N1 C7 -56(2) .
O1 Co1 N1 O3 -179.0(5) .
O8 Co1 N1 O3 -66.1(5) .
N2 Co1 N1 O3 61.8(5) .
O5 Co1 N1 O3 120(2) .
C7 N1 O3 C8 153.7(6) .
Co1 N1 O3 C8 -22.4(7) .
N1 O3 C8 C9 -73.9(7) .
O3 C8 C9 O4 60.9(9) .
C8 C9 O4 N2 52.9(8) .
C9 O4 N2 C10 102.4(7) .
C9 O4 N2 Co1 -82.3(6) .
O1 Co1 N2 C10 91.9(7) .
O8 Co1 N2 C10 -64.4(7) .
O5 Co1 N2 C10 7.2(6) .
N1 Co1 N2 C10 -177.4(6) .
O1 Co1 N2 O4 -82.3(4) .
O8 Co1 N2 O4 121.4(4) .
O5 Co1 N2 O4 -167.1(4) .
N1 Co1 N2 O4 8.4(4) .
O4 N2 C10 C11 -176.9(6) .
Co1 N2 C10 C11 8.6(11) .
N2 C10 C11 C12 -10.6(10) .
N2 C10 C11 C16 163.1(7) .
C16 C11 C12 O5 174.3(6) .
C10 C11 C12 O5 -12.1(10) .
C16 C11 C12 C13 -8.5(9) .
C10 C11 C12 C13 165.1(6) .
O5 C12 C13 O6 8.1(8) .
C11 C12 C13 O6 -169.3(5) .
O5 C12 C13 C14 -175.4(6) .
C11 C12 C13 C14 7.1(9) .
O6 C13 C14 C15 174.4(6) .
C12 C13 C14 C15 -1.8(10) .
C13 C14 C15 C16 -2.4(10) .
C14 C15 C16 C11 1.0(11) .
C12 C11 C16 C15 4.6(10) .
C10 C11 C16 C15 -169.2(6) .
C11 C12 O5 Co1 35.0(8) .
C13 C12 O5 Co1 -142.2(4) .
C11 C12 O5 Co5 150.5(5) .
C13 C12 O5 Co5 -26.8(6) .
O1 Co1 O5 C12 -147.4(5) .
O8 Co1 O5 C12 99.6(5) .
N2 Co1 O5 C12 -28.0(5) .
N1 Co1 O5 C12 -86(2) .
O1 Co1 O5 Co5 92.40(18) .
O8 Co1 O5 Co5 -20.61(17) .
N2 Co1 O5 Co5 -148.1(2) .
N1 Co1 O5 Co5 154(2) .
O24 Co5 O5 C12 149.4(4) .
O6 Co5 O5 C12 26.8(4) .
O7 Co5 O5 C12 -70.7(5) .
O8 Co5 O5 C12 -112.3(4) .
O24 Co5 O5 Co1 -77.92(18) .
O6 Co5 O5 Co1 159.47(19) .
O7 Co5 O5 Co1 61.9(4) .
O8 Co5 O5 Co1 20.35(17) .
C14 C13 O6 Co6 51.6(7) .
C12 C13 O6 Co6 -132.1(5) .
C14 C13 O6 Co5 -160.4(5) .
C12 C13 O6 Co5 16.0(6) .
O14 Co6 O6 C13 -104.3(4) .
O12 Co6 O6 C13 98.7(4) .
O13 Co6 O6 C13 -17.2(5) .
O11 Co6 O6 C13 173.6(4) .
O14 Co6 O6 Co5 109.2(2) .
O12 Co6 O6 Co5 -47.9(3) .
O13 Co6 O6 Co5 -163.70(19) .
O11 Co6 O6 Co5 27.0(2) .
O24 Co5 O6 C13 -105.7(4) .
O7 Co5 O6 C13 125.2(4) .
O8 Co5 O6 C13 36.4(5) .
O5 Co5 O6 C13 -22.9(4) .
O24 Co5 O6 Co6 45.3(3) .
O7 Co5 O6 Co6 -83.8(2) .
O8 Co5 O6 Co6 -172.60(19) .
O5 Co5 O6 Co6 128.2(2) .
C22 C17 C18 O7 179.4(6) .
C23 C17 C18 O7 -2.9(10) .
C22 C17 C18 C19 -1.5(9) .
C23 C17 C18 C19 176.2(6) .
O7 C18 C19 O8 2.4(8) .
C17 C18 C19 O8 -176.8(6) .
O7 C18 C19 C20 -178.4(6) .
C17 C18 C19 C20 2.5(9) .
O8 C19 C20 C21 178.2(6) .
C18 C19 C20 C21 -1.0(10) .
C19 C20 C21 C22 -1.5(10) .
C20 C21 C22 C17 2.5(11) .
C18 C17 C22 C21 -1.0(11) .
C23 C17 C22 C21 -178.8(7) .
C17 C18 O7 Co2 -11.2(9) .
C19 C18 O7 Co2 169.7(4) .
C17 C18 O7 Co5 -179.7(5) .
C19 C18 O7 Co5 1.1(7) .
O25 Co2 O7 C18 104.5(5) .
N4 Co2 O7 C18 -69.2(6) .
O11 Co2 O7 C18 -160.2(5) .
N3 Co2 O7 C18 15.4(5) .
O25 Co2 O7 Co5 -87.0(3) .
N4 Co2 O7 Co5 99.3(3) .
O11 Co2 O7 Co5 8.3(2) .
N3 Co2 O7 Co5 -176.1(3) .
O24 Co5 O7 C18 91.8(4) .
O6 Co5 O7 C18 -134.1(4) .
O8 Co5 O7 C18 -2.7(4) .
O5 Co5 O7 C18 -43.6(6) .
O24 Co5 O7 Co2 -79.0(3) .
O6 Co5 O7 Co2 55.1(3) .
O8 Co5 O7 Co2 -173.5(3) .
O5 Co5 O7 Co2 145.6(2) .
C20 C19 O8 Co1 3.9(11) .
C18 C19 O8 Co1 -176.9(5) .
C20 C19 O8 Co5 176.2(5) .
C18 C19 O8 Co5 -4.6(7) .
O1 Co1 O8 C19 111.1(7) .
N2 Co1 O8 C19 -91.2(8) .
O5 Co1 O8 C19 -166.2(8) .
N1 Co1 O8 C19 14.4(8) .
O1 Co1 O8 Co5 -61.6(2) .
N2 Co1 O8 Co5 96.1(3) .
O5 Co1 O8 Co5 21.10(17) .
N1 Co1 O8 Co5 -158.4(2) .
O24 Co5 O8 C19 -108.4(4) .
O6 Co5 O8 C19 103.3(4) .
O7 Co5 O8 C19 4.0(4) .
O5 Co5 O8 C19 163.5(4) .
O24 Co5 O8 Co1 67.2(2) .
O6 Co5 O8 Co1 -81.0(3) .
O7 Co5 O8 Co1 179.7(2) .
O5 Co5 O8 Co1 -20.81(17) .
C18 C17 C23 N3 5.3(12) .
C22 C17 C23 N3 -177.0(7) .
C17 C23 N3 O9 -176.6(7) .
C17 C23 N3 Co2 5.1(11) .
O7 Co2 N3 C23 -12.0(6) .
O25 Co2 N3 C23 -124.7(7) .
N4 Co2 N3 C23 116.3(7) .
O11 Co2 N3 C23 58(3) .
O7 Co2 N3 O9 169.9(5) .
O25 Co2 N3 O9 57.3(5) .
N4 Co2 N3 O9 -61.7(5) .
O11 Co2 N3 O9 -120(2) .
C23 N3 O9 C24 -163.0(7) .
Co2 N3 O9 C24 15.4(8) .
N3 O9 C24 C25 77.3(8) .
O9 C24 C25 O10 -54.4(10) .
C24 C25 O10 N4 -59.0(9) .
C25 O10 N4 C26 -109.4(7) .
C25 O10 N4 Co2 81.1(7) .
O7 Co2 N4 C26 -87.3(6) .
O25 Co2 N4 C26 99.4(6) .
O11 Co2 N4 C26 5.4(6) .
N3 Co2 N4 C26 -170.6(6) .
O7 Co2 N4 O10 80.2(5) .
O25 Co2 N4 O10 -93.1(5) .
O11 Co2 N4 O10 172.9(4) .
N3 Co2 N4 O10 -3.1(5) .
O10 N4 C26 C27 -176.7(6) .
Co2 N4 C26 C27 -8.2(10) .
N4 C26 C27 C32 -174.4(7) .
N4 C26 C27 C28 5.1(11) .
C32 C27 C28 O11 179.2(6) .
C26 C27 C28 O11 -0.3(10) .
C32 C27 C28 C29 0.7(9) .
C26 C27 C28 C29 -178.8(6) .
O11 C28 C29 O12 0.5(8) .
C27 C28 C29 O12 179.1(5) .
O11 C28 C29 C30 -177.9(6) .
C27 C28 C29 C30 0.7(9) .
O12 C29 C30 C31 -179.5(6) .
C28 C29 C30 C31 -1.1(10) .
C29 C30 C31 C32 0.2(11) .
C30 C31 C32 C27 1.2(11) .
C28 C27 C32 C31 -1.7(10) .
C26 C27 C32 C31 177.9(6) .
C27 C28 O11 Co2 -0.8(8) .
C29 C28 O11 Co2 177.7(4) .
C27 C28 O11 Co6 -158.1(5) .
C29 C28 O11 Co6 20.4(6) .
O7 Co2 O11 C28 126.9(5) .
O25 Co2 O11 C28 -120.1(5) .
N4 Co2 O11 C28 -1.1(5) .
N3 Co2 O11 C28 57(3) .
O7 Co2 O11 Co6 -79.7(2) .
O25 Co2 O11 Co6 33.2(3) .
N4 Co2 O11 Co6 152.2(3) .
N3 Co2 O11 Co6 -150(2) .
O14 Co6 O11 C28 106.2(4) .
O6 Co6 O11 C28 -142.8(4) .
O12 Co6 O11 C28 -25.6(4) .
O13 Co6 O11 C28 67.9(6) .
O14 Co6 O11 Co2 -52.1(2) .
O6 Co6 O11 Co2 58.9(2) .
O12 Co6 O11 Co2 176.2(3) .
O13 Co6 O11 Co2 -90.4(5) .
C30 C29 O12 Co7 -42.9(7) .
C28 C29 O12 Co7 138.7(5) .
C30 C29 O12 Co6 153.4(5) .
C28 C29 O12 Co6 -25.0(6) .
O20 Co7 O12 C29 96.4(4) .
O18 Co7 O12 C29 -98.5(4) .
O17 Co7 O12 C29 -176.7(4) .
O19 Co7 O12 C29 11.2(5) .
O20 Co7 O12 Co6 -102.2(3) .
O18 Co7 O12 Co6 62.9(3) .
O17 Co7 O12 Co6 -15.3(3) .
O19 Co7 O12 Co6 172.6(2) .
O14 Co6 O12 C29 -45.4(4) .
O6 Co6 O12 C29 106.6(4) .
O13 Co6 O12 C29 -133.0(4) .
O11 Co6 O12 C29 26.6(4) .
O14 Co6 O12 Co7 151.6(2) .
O6 Co6 O12 Co7 -56.4(3) .
O13 Co6 O12 Co7 64.0(3) .
O11 Co6 O12 Co7 -136.4(3) .
C38 C33 C34 O13 -178.4(9) .
C39 C33 C34 O13 2.4(13) .
C38 C33 C34 C35 0.9(13) .
C39 C33 C34 C35 -178.3(8) .
O13 C34 C35 O14 -3.4(10) .
C33 C34 C35 O14 177.2(7) .
O13 C34 C35 C36 176.8(8) .
C33 C34 C35 C36 -2.6(13) .
O14 C35 C36 C37 -177.3(11) .
C34 C35 C36 C37 2.5(17) .
C35 C36 C37 C38 -1(2) .
C36 C37 C38 C33 -1(2) .
C34 C33 C38 C37 0.9(18) .
C39 C33 C38 C37 -179.8(12) .
C33 C34 O13 Co3 0.5(11) .
C35 C34 O13 Co3 -178.8(5) .
C33 C34 O13 Co6 -179.3(7) .
C35 C34 O13 Co6 1.4(8) .
N6 Co3 O13 C34 84.1(6) .
O26 Co3 O13 C34 -84.9(6) .
O17 Co3 O13 C34 178.2(5) .
N5 Co3 O13 C34 -1.5(6) .
N6 Co3 O13 Co6 -96.1(3) .
O26 Co3 O13 Co6 94.9(3) .
O17 Co3 O13 Co6 -2.0(3) .
N5 Co3 O13 Co6 178.3(3) .
O14 Co6 O13 C34 0.4(4) .
O6 Co6 O13 C34 -108.0(4) .
O12 Co6 O13 C34 128.2(4) .
O11 Co6 O13 C34 39.0(7) .
O14 Co6 O13 Co3 -179.4(3) .
O6 Co6 O13 Co3 72.2(3) .
O12 Co6 O13 Co3 -51.6(3) .
O11 Co6 O13 Co3 -140.8(4) .
C36 C35 O14 Co6 -176.5(8) .
C34 C35 O14 Co6 3.7(9) .
O6 Co6 O14 C35 106.3(5) .
O12 Co6 O14 C35 -100.5(5) .
O13 Co6 O14 C35 -2.2(5) .
O11 Co6 O14 C35 -169.8(5) .
C34 C33 C39 N5 -3.8(14) .
C38 C33 C39 N5 177.0(9) .
C33 C39 N5 O15 177.4(7) .
C33 C39 N5 Co3 2.2(12) .
O13 Co3 N5 C39 0.1(7) .
N6 Co3 N5 C39 -124.7(7) .
O26 Co3 N5 C39 111.7(7) .
O17 Co3 N5 C39 -174(3) .
O13 Co3 N5 O15 -174.4(5) .
N6 Co3 N5 O15 60.9(5) .
O26 Co3 N5 O15 -62.7(5) .
O17 Co3 N5 O15 11(4) .
C39 N5 O15 C40 163.8(7) .
Co3 N5 O15 C40 -20.9(8) .
N5 O15 C40 C41 -74.0(7) .
O15 C40 C41 O16 57.7(7) .
C40 C41 O16 N6 55.6(7) .
C41 O16 N6 C42 95.3(7) .
C41 O16 N6 Co3 -87.5(6) .
O13 Co3 N6 C42 100.6(6) .
O26 Co3 N6 C42 -91.6(6) .
O17 Co3 N6 C42 3.5(6) .
N5 Co3 N6 C42 -173.7(6) .
O13 Co3 N6 O16 -76.0(5) .
O26 Co3 N6 O16 91.8(5) .
O17 Co3 N6 O16 -173.2(4) .
N5 Co3 N6 O16 9.6(4) .
O16 N6 C42 C43 175.2(6) .
Co3 N6 C42 C43 -1.7(10) .
N6 C42 C43 C44 -2.6(11) .
N6 C42 C43 C48 -179.5(6) .
C48 C43 C44 O17 -179.6(6) .
C42 C43 C44 O17 3.6(10) .
C48 C43 C44 C45 -0.3(9) .
C42 C43 C44 C45 -177.1(6) .
O17 C44 C45 O18 0.6(8) .
C43 C44 C45 O18 -178.7(5) .
O17 C44 C45 C46 -178.7(5) .
C43 C44 C45 C46 1.9(9) .
O18 C45 C46 C47 179.2(6) .
C44 C45 C46 C47 -1.4(9) .
C45 C46 C47 C48 -0.8(10) .
C46 C47 C48 C43 2.4(10) .
C44 C43 C48 C47 -1.9(10) .
C42 C43 C48 C47 175.2(6) .
C43 C44 O17 Co3 -0.4(9) .
C45 C44 O17 Co3 -179.7(4) .
C43 C44 O17 Co7 164.1(5) .
C45 C44 O17 Co7 -15.3(6) .
O13 Co3 O17 C44 -127.2(5) .
N6 Co3 O17 C44 -2.4(5) .
O26 Co3 O17 C44 120.8(5) .
N5 Co3 O17 C44 47(3) .
O13 Co3 O17 Co7 70.7(3) .
N6 Co3 O17 Co7 -164.5(3) .
O26 Co3 O17 Co7 -41.2(3) .
N5 Co3 O17 Co7 -115(3) .
O20 Co7 O17 C44 -118.3(4) .
O18 Co7 O17 C44 18.4(4) .
O12 Co7 O17 C44 132.2(4) .
O19 Co7 O17 C44 -63.8(5) .
O20 Co7 O17 Co3 46.6(3) .
O18 Co7 O17 Co3 -176.7(3) .
O12 Co7 O17 Co3 -62.9(2) .
O19 Co7 O17 Co3 101.1(4) .
C46 C45 O18 Co8 39.6(7) .
C44 C45 O18 Co8 -139.8(4) .
C46 C45 O18 Co7 -164.0(5) .
C44 C45 O18 Co7 16.7(6) .
O24 Co8 O18 C45 102.8(4) .
O2 Co8 O18 C45 -88.6(4) .
O1 Co8 O18 C45 -0.1(5) .
O23 Co8 O18 C45 179.9(4) .
O24 Co8 O18 Co7 -50.5(3) .
O2 Co8 O18 Co7 118.0(2) .
O1 Co8 O18 Co7 -153.4(2) .
O23 Co8 O18 Co7 26.5(3) .
O20 Co7 O18 C45 56.1(5) .
O12 Co7 O18 C45 -104.0(4) .
O17 Co7 O18 C45 -18.5(4) .
O19 Co7 O18 C45 134.9(4) .
O20 Co7 O18 Co8 -149.8(2) .
O12 Co7 O18 Co8 50.2(3) .
O17 Co7 O18 Co8 135.6(3) .
O19 Co7 O18 Co8 -71.0(3) .
C54 C49 C50 O19 -177.4(7) .
C55 C49 C50 O19 5.9(14) .
C54 C49 C50 C51 2.9(12) .
C55 C49 C50 C51 -173.9(8) .
O19 C50 C51 O20 -0.9(10) .
C49 C50 C51 O20 178.9(7) .
O19 C50 C51 C52 178.2(7) .
C49 C50 C51 C52 -2.0(11) .
O20 C51 C52 C53 179.0(6) .
C50 C51 C52 C53 -0.1(11) .
C51 C52 C53 C54 1.2(11) .
C52 C53 C54 C49 -0.2(12) .
C50 C49 C54 C53 -1.8(13) .
C55 C49 C54 C53 175.2(8) .
C49 C50 O19 Co4 0.4(12) .
C51 C50 O19 Co4 -179.8(5) .
C49 C50 O19 Co7 169.9(7) .
C51 C50 O19 Co7 -10.3(8) .
O23 Co4 O19 C50 174.0(6) .
N8 Co4 O19 C50 -93.7(7) .
O27 Co4 O19 C50 79.3(6) .
N7 Co4 O19 C50 -5.8(6) .
O23 Co4 O19 Co7 5.7(3) .
N8 Co4 O19 Co7 98.1(4) .
O27 Co4 O19 Co7 -88.9(3) .
N7 Co4 O19 Co7 -174.0(4) .
O20 Co7 O19 C50 13.4(5) .
O18 Co7 O19 C50 -121.1(5) .
O12 Co7 O19 C50 119.3(5) .
O17 Co7 O19 C50 -43.0(6) .
O20 Co7 O19 Co4 -176.3(3) .
O18 Co7 O19 Co4 49.2(3) .
O12 Co7 O19 Co4 -70.3(3) .
O17 Co7 O19 Co4 127.4(3) .
C52 C51 O20 Co7 -164.9(5) .
C50 C51 O20 Co7 14.3(8) .
O18 Co7 O20 C51 71.6(5) .
O12 Co7 O20 C51 -127.7(5) .
O17 Co7 O20 C51 143.1(5) .
O19 Co7 O20 C51 -14.9(5) .
C50 C49 C55 N7 -2.7(17) .
C54 C49 C55 N7 -179.6(10) .
C49 C55 N7 O21 -179.8(9) .
C49 C55 N7 Co4 -5.6(16) .
O19 Co4 N7 C55 8.3(9) .
O23 Co4 N7 C55 -167(4) .
N8 Co4 N7 C55 134.5(9) .
O27 Co4 N7 C55 -104.5(9) .
O19 Co4 N7 O21 -178.5(8) .
O23 Co4 N7 O21 6(5) .
N8 Co4 N7 O21 -52.3(8) .
O27 Co4 N7 O21 68.8(8) .
C55 N7 O21 C56 -170.9(9) .
Co4 N7 O21 C56 14.9(11) .
N7 O21 C56 C57 77.3(9) .
O21 C56 C57 O22 -58.2(10) .
C56 C57 O22 N8 -54.9(10) .
C57 O22 N8 C58 -95.0(9) .
C57 O22 N8 Co4 90.2(8) .
O19 Co4 N8 C58 -100.0(6) .
O23 Co4 N8 C58 -4.9(6) .
O27 Co4 N8 C58 87.6(7) .
N7 Co4 N8 C58 171.9(7) .
O19 Co4 N8 O22 73.9(5) .
O23 Co4 N8 O22 169.0(5) .
O27 Co4 N8 O22 -98.6(5) .
N7 Co4 N8 O22 -14.2(5) .
O22 N8 C58 C59 -172.1(6) .
Co4 N8 C58 C59 2.3(11) .
N8 C58 C59 C64 -179.9(7) .
N8 C58 C59 C60 5.0(11) .
C64 C59 C60 O23 177.1(6) .
C58 C59 C60 O23 -7.9(10) .
C64 C59 C60 C61 -2.8(9) .
C58 C59 C60 C61 172.2(6) .
O23 C60 C61 C62 -176.9(5) .
C59 C60 C61 C62 3.0(9) .
O23 C60 C61 O24 2.2(8) .
C59 C60 C61 O24 -177.9(5) .
O24 C61 C62 C63 179.7(6) .
C60 C61 C62 C63 -1.2(10) .
C61 C62 C63 C64 -0.9(10) .
C62 C63 C64 C59 1.0(10) .
C60 C59 C64 C63 0.9(10) .
C58 C59 C64 C63 -174.4(7) .
C59 C60 O23 Co4 3.4(9) .
C61 C60 O23 Co4 -176.7(4) .
C59 C60 O23 Co8 -159.4(5) .
C61 C60 O23 Co8 20.4(6) .
O19 Co4 O23 C60 128.4(5) .
N8 Co4 O23 C60 2.2(5) .
O27 Co4 O23 C60 -118.7(5) .
N7 Co4 O23 C60 -56(5) .
O19 Co4 O23 Co8 -71.7(3) .
N8 Co4 O23 Co8 162.1(3) .
O27 Co4 O23 Co8 41.2(3) .
N7 Co4 O23 Co8 104(4) .
O24 Co8 O23 C60 -26.6(4) .
O18 Co8 O23 C60 -137.6(4) .
O2 Co8 O23 C60 113.9(4) .
O1 Co8 O23 C60 42.4(5) .
O24 Co8 O23 Co4 169.9(3) .
O18 Co8 O23 Co4 58.9(2) .
O2 Co8 O23 Co4 -49.7(3) .
O1 Co8 O23 Co4 -121.2(3) .
C62 C61 O24 Co5 -35.6(8) .
C60 C61 O24 Co5 145.3(4) .
C62 C61 O24 Co8 152.0(5) .
C60 C61 O24 Co8 -27.2(6) .
O6 Co5 O24 C61 -108.7(4) .
O7 Co5 O24 C61 16.1(5) .
O8 Co5 O24 C61 98.7(4) .
O5 Co5 O24 C61 174.7(4) .
O6 Co5 O24 Co8 63.1(3) .
O7 Co5 O24 Co8 -172.2(2) .
O8 Co5 O24 Co8 -89.6(2) .
O5 Co5 O24 Co8 -13.6(2) .
O18 Co8 O24 C61 114.7(4) .
O2 Co8 O24 C61 -48.5(5) .
O1 Co8 O24 C61 -118.2(4) .
O23 Co8 O24 C61 28.7(4) .
O18 Co8 O24 Co5 -58.0(3) .
O2 Co8 O24 Co5 138.8(2) .
O1 Co8 O24 Co5 69.0(2) .
O23 Co8 O24 Co5 -144.1(3) .
O7 Co2 O25 C65 -30.9(18) .
N4 Co2 O25 C65 143.5(18) .
O11 Co2 O25 C65 -125.3(18) .
N3 Co2 O25 C65 54.9(18) .
Co2 O25 C65 C66 133(6) .
Cl4 Cl4 C68 Cl5 -138(3) 2_566
Cl4 Cl4 C68 Cl6 107(4) 2_566
C70 C71 C72 C73 -165(3) .
C71 C72 C73 C74 170(2) .
C72 C73 C74 C75 -130(4) .
